data_7023909
loop_
_publ_author_name
'Poropudas, Merja J.'
'Vigo, Ludmila'
'Oilunkaniemi, Raija'
'Laitinen, Risto S.'

_publ_section_title
;
 Versatile solid-state coordination chemistry of telluroether complexes of
 silver(i) and copper(i).
;
_journal_issue 48
_journal_name_full 'Dalton transactions (Cambridge, England : 2003)'
_journal_page_first 16868
_journal_page_last 16877
_journal_paper_doi 10.1039/c3dt51840j
_journal_volume 42
_journal_year 2013
_chemical_formula_sum 'C37 H30 Ag F3 O3 S Te3'
_chemical_formula_weight 1102.34
_chemical_name_systematic
;
tris(diphenyltellane)silver trifluoromethylsulfonate
;
_space_group_IT_number 19
_symmetry_cell_setting orthorhombic
_symmetry_space_group_name_Hall 'P 2ac 2ab'
_symmetry_space_group_name_H-M 'P 21 21 21'
_atom_sites_solution_hydrogens geom
_atom_sites_solution_primary direct
_atom_sites_solution_secondary difmap
_audit_creation_method SHELXL-97
_cell_angle_alpha 90.00
_cell_angle_beta 90.00
_cell_angle_gamma 90.00
_cell_formula_units_Z 4
_cell_length_a 10.225(2)
_cell_length_b 16.727(3)
_cell_length_c 21.626(4)
_cell_measurement_reflns_used 6877
_cell_measurement_temperature 120(2)
_cell_measurement_theta_max 26.00
_cell_measurement_theta_min 2.20
_cell_volume 3698.8(12)
_computing_cell_refinement 'DENZO-SMN (Otwinowski & Minor, 1997)'
_computing_data_collection 'COLLECT (Bruker, 2008)'
_computing_data_reduction 'DENZO-SMN (Otwinowski & Minor, 1997)'
_computing_molecular_graphics 'DIAMOND (Branderburg, 2006)'
_computing_publication_material 'WinGX (Farrugia, 1999)'
_computing_structure_refinement 'SHELXL-97 (Sheldrick, 2008)'
_computing_structure_solution 'SIR-92 (Altomare et al., 1994)'
_diffrn_ambient_temperature 120(2)
_diffrn_measured_fraction_theta_full 0.999
_diffrn_measured_fraction_theta_max 0.999
_diffrn_measurement_device_type 'Bruker Nonius Kappaccd'
_diffrn_measurement_method '\f scans, and \w scans with \k offsets'
_diffrn_radiation_monochromator graphite
_diffrn_radiation_source 'fine-focus sealed tube'
_diffrn_radiation_type MoK\a
_diffrn_radiation_wavelength 0.71073
_diffrn_reflns_av_R_equivalents 0.1333
_diffrn_reflns_av_sigmaI/netI 0.0750
_diffrn_reflns_limit_h_max 12
_diffrn_reflns_limit_h_min -12
_diffrn_reflns_limit_k_max 20
_diffrn_reflns_limit_k_min -20
_diffrn_reflns_limit_l_max 26
_diffrn_reflns_limit_l_min -26
_diffrn_reflns_number 29635
_diffrn_reflns_theta_full 26.00
_diffrn_reflns_theta_max 26.00
_diffrn_reflns_theta_min 2.20
_exptl_absorpt_coefficient_mu 2.971
_exptl_absorpt_correction_T_max 0.7555
_exptl_absorpt_correction_T_min 0.5880
_exptl_absorpt_correction_type multi-scan
_exptl_absorpt_process_details 'SADABS in SHELXTL (Sheldrick, 2008)'
_exptl_crystal_colour colorless
_exptl_crystal_density_diffrn 1.980
_exptl_crystal_density_method 'not measured'
_exptl_crystal_description plate
_exptl_crystal_F_000 2088
_exptl_crystal_size_max 0.20
_exptl_crystal_size_mid 0.10
_exptl_crystal_size_min 0.10
_refine_diff_density_max 1.043
_refine_diff_density_min -1.081
_refine_diff_density_rms 0.264
_refine_ls_abs_structure_details 'Flack H D (1983), Acta Cryst. A39, 876-881'
_refine_ls_abs_structure_Flack -0.01(3)
_refine_ls_extinction_coef 0.0070(3)
_refine_ls_extinction_expression Fc^*^=kFc[1+0.001xFc^2^\l^3^/sin(2\q)]^-1/4^
_refine_ls_extinction_method SHELXL
_refine_ls_goodness_of_fit_ref 1.049
_refine_ls_hydrogen_treatment constr
_refine_ls_matrix_type full
_refine_ls_number_parameters 434
_refine_ls_number_reflns 7266
_refine_ls_number_restraints 0
_refine_ls_restrained_S_all 1.049
_refine_ls_R_factor_all 0.0462
_refine_ls_R_factor_gt 0.0419
_refine_ls_shift/su_max 0.001
_refine_ls_shift/su_mean 0.000
_refine_ls_structure_factor_coef Fsqd
_refine_ls_weighting_details 'calc w=1/[\s^2^(Fo^2^)+(0.0550P)^2^+7.3972P] where P=(Fo^2^+2Fc^2^)/3'
_refine_ls_weighting_scheme calc
_refine_ls_wR_factor_gt 0.1014
_refine_ls_wR_factor_ref 0.1063
_reflns_number_gt 6877
_reflns_number_total 7266
_reflns_threshold_expression >2sigma(I)
_cod_data_source_file c3dt51840j.txt
_cod_data_source_block cmpd1
_cod_original_cell_volume 3698.8(13)
_cod_original_sg_symbol_H-M P2(1)2(1)2(1)
_cod_database_code 7023909

loop_
_symmetry_equiv_pos_as_xyz
'x, y, z'
'-x+1/2, -y, z+1/2'
'x+1/2, -y+1/2, -z'
'-x, y+1/2, -z+1/2'

loop_
_atom_site_label
_atom_site_type_symbol
_atom_site_fract_x
_atom_site_fract_y
_atom_site_fract_z
_atom_site_U_iso_or_equiv
_atom_site_adp_type
_atom_site_occupancy
_atom_site_symmetry_multiplicity
_atom_site_calc_flag
_atom_site_refinement_flags
Ag1 Ag 0.44854(5) 0.00002(3) 0.57641(2) 0.02345(14) Uani 1 1 d .
Te1 Te 0.23503(4) 0.04932(3) 0.50972(2) 0.02135(13) Uani 1 1 d .
Te2 Te 0.45486(5) -0.14207(3) 0.63875(2) 0.02439(13) Uani 1 1 d .
Te3 Te 0.60946(4) 0.12104(3) 0.61565(2) 0.02397(13) Uani 1 1 d .
S1 S 0.59660(19) -0.03433(11) 0.43688(8) 0.0276(4) Uani 1 1 d .
F1 F 0.4332(7) -0.1317(6) 0.3829(3) 0.097(3) Uani 1 1 d .
F2 F 0.5677(8) -0.0741(5) 0.3220(2) 0.075(2) Uani 1 1 d .
F3 F 0.6326(8) -0.1693(3) 0.3786(3) 0.0658(18) Uani 1 1 d .
O1 O 0.5800(6) -0.0795(4) 0.4932(2) 0.0394(14) Uani 1 1 d .
O2 O 0.5041(8) 0.0274(5) 0.4279(3) 0.064(2) Uani 1 1 d .
O3 O 0.7291(6) -0.0131(3) 0.4223(3) 0.0405(14) Uani 1 1 d .
C1 C 0.5571(11) -0.1071(7) 0.3778(4) 0.050(2) Uani 1 1 d .
C111 C 0.1314(7) -0.0610(4) 0.5042(3) 0.0225(14) Uani 1 1 d .
C112 C -0.0029(7) -0.0621(4) 0.4964(3) 0.0247(14) Uani 1 1 d .
H11 H -0.0498 -0.0132 0.4929 0.030 Uiso 1 1 calc R
C113 C -0.0684(7) -0.1333(4) 0.4939(3) 0.0273(15) Uani 1 1 d .
H113 H -0.1607 -0.1337 0.4890 0.033 Uiso 1 1 calc R
C114 C -0.0007(9) -0.2054(5) 0.4984(3) 0.0346(18) Uani 1 1 d .
H114 H -0.0469 -0.2547 0.4975 0.042 Uiso 1 1 calc R
C115 C 0.1332(8) -0.2047(5) 0.5041(4) 0.0359(18) Uani 1 1 d .
H115 H 0.1799 -0.2538 0.5060 0.043 Uiso 1 1 calc R
C116 C 0.2012(7) -0.1322(4) 0.5071(4) 0.0303(16) Uani 1 1 d .
H116 H 0.2937 -0.1317 0.5111 0.036 Uiso 1 1 calc R
C121 C 0.1383(7) 0.0956(4) 0.5901(3) 0.0251(15) Uani 1 1 d .
C122 C 0.0774(9) 0.0468(5) 0.6315(4) 0.0387(19) Uani 1 1 d .
H122 H 0.0717 -0.0091 0.6243 0.046 Uiso 1 1 calc R
C123 C 0.0245(11) 0.0799(6) 0.6839(4) 0.053(3) Uani 1 1 d .
H123 H -0.0189 0.0463 0.7127 0.063 Uiso 1 1 calc R
C124 C 0.0330(10) 0.1607(5) 0.6956(4) 0.042(2) Uani 1 1 d .
H124 H -0.0010 0.1824 0.7328 0.050 Uiso 1 1 calc R
C125 C 0.0916(8) 0.2096(5) 0.6523(4) 0.0370(18) Uani 1 1 d .
H125 H 0.0957 0.2656 0.6590 0.044 Uiso 1 1 calc R
C126 C 0.1448(7) 0.1770(5) 0.5988(4) 0.0280(15) Uani 1 1 d .
H126 H 0.1849 0.2104 0.5687 0.034 Uiso 1 1 calc R
C211 C 0.6442(7) -0.1332(4) 0.6787(3) 0.0281(15) Uani 1 1 d .
C212 C 0.7493(8) -0.1514(6) 0.6414(4) 0.0397(19) Uani 1 1 d .
H212 H 0.7351 -0.1672 0.5998 0.048 Uiso 1 1 calc R
C213 C 0.8773(8) -0.1467(7) 0.6648(4) 0.045(2) Uani 1 1 d .
H213 H 0.9497 -0.1593 0.6390 0.055 Uiso 1 1 calc R
C214 C 0.8971(8) -0.1239(5) 0.7247(4) 0.0395(19) Uani 1 1 d .
H214 H 0.9836 -0.1210 0.7406 0.047 Uiso 1 1 calc R
C215 C 0.7933(9) -0.1051(5) 0.7622(4) 0.0388(19) Uani 1 1 d .
H215 H 0.8087 -0.0887 0.8036 0.047 Uiso 1 1 calc R
C216 C 0.6621(8) -0.1099(5) 0.7395(4) 0.0325(17) Uani 1 1 d .
H216 H 0.5898 -0.0975 0.7653 0.039 Uiso 1 1 calc R
C221 C 0.3421(6) -0.1272(4) 0.7200(3) 0.0213(13) Uani 1 1 d .
C222 C 0.3165(9) -0.0543(5) 0.7463(4) 0.042(2) Uani 1 1 d .
H222 H 0.3495 -0.0070 0.7276 0.051 Uiso 1 1 calc R
C223 C 0.2431(9) -0.0490(6) 0.7997(5) 0.049(2) Uani 1 1 d .
H223 H 0.2254 0.0019 0.8174 0.058 Uiso 1 1 calc R
C224 C 0.1953(7) -0.1173(6) 0.8276(4) 0.0369(18) Uani 1 1 d .
H224 H 0.1450 -0.1137 0.8645 0.044 Uiso 1 1 calc R
C225 C 0.2211(8) -0.1905(5) 0.8016(4) 0.0356(18) Uani 1 1 d .
H225 H 0.1882 -0.2375 0.8208 0.043 Uiso 1 1 calc R
C46 C 0.2934(7) -0.1969(4) 0.7488(4) 0.0281(16) Uani 1 1 d .
H226 H 0.3107 -0.2480 0.7315 0.034 Uiso 1 1 calc R
C311 C 0.5326(7) 0.1265(4) 0.7068(3) 0.0255(14) Uani 1 1 d .
C312 C 0.6082(8) 0.0960(4) 0.7552(4) 0.0304(16) Uani 1 1 d .
H312 H 0.6922 0.0743 0.7469 0.036 Uiso 1 1 calc R
C313 C 0.5609(9) 0.0974(5) 0.8151(3) 0.0347(18) Uani 1 1 d .
H313 H 0.6116 0.0754 0.8477 0.042 Uiso 1 1 calc R
C314 C 0.4413(10) 0.1304(5) 0.8273(4) 0.0378(19) Uani 1 1 d .
H314 H 0.4112 0.1336 0.8688 0.045 Uiso 1 1 calc R
C315 C 0.3634(8) 0.1594(4) 0.7795(4) 0.0322(17) Uani 1 1 d .
H315 H 0.2794 0.1808 0.7883 0.039 Uiso 1 1 calc R
C316 C 0.4088(7) 0.1570(4) 0.7188(3) 0.0266(15) Uani 1 1 d .
H316 H 0.3556 0.1760 0.6859 0.032 Uiso 1 1 calc R
C321 C 0.5045(7) 0.2182(4) 0.5761(3) 0.0242(14) Uani 1 1 d .
C322 C 0.4775(7) 0.2869(4) 0.6100(4) 0.0293(16) Uani 1 1 d .
H322 H 0.5075 0.2915 0.6514 0.035 Uiso 1 1 calc R
C323 C 0.4067(8) 0.3489(4) 0.5835(4) 0.0307(16) Uani 1 1 d .
H323 H 0.3884 0.3960 0.6065 0.037 Uiso 1 1 calc R
C324 C 0.3622(7) 0.3414(5) 0.5220(4) 0.0290(16) Uani 1 1 d .
H324 H 0.3123 0.3832 0.5039 0.035 Uiso 1 1 calc R
C325 C 0.3908(8) 0.2735(4) 0.4880(3) 0.0285(15) Uani 1 1 d .
H325 H 0.3614 0.2691 0.4465 0.034 Uiso 1 1 calc R
C326 C 0.4629(7) 0.2113(4) 0.5147(3) 0.0256(14) Uani 1 1 d .
H326 H 0.4835 0.1649 0.4913 0.031 Uiso 1 1 calc R

loop_
_atom_site_aniso_label
_atom_site_aniso_U_11
_atom_site_aniso_U_22
_atom_site_aniso_U_33
_atom_site_aniso_U_23
_atom_site_aniso_U_13
_atom_site_aniso_U_12
Ag1 0.0255(3) 0.0233(3) 0.0215(2) 0.00070(19) -0.0013(2) -0.0003(2)
Te1 0.0230(2) 0.0214(2) 0.0196(2) 0.00027(16) -0.00005(17) 0.00025(17)
Te2 0.0318(2) 0.0212(2) 0.0201(2) 0.00006(16) 0.00037(19) 0.00057(18)
Te3 0.0215(2) 0.0231(2) 0.0272(2) 0.00044(17) -0.00255(18) 0.00027(18)
S1 0.0296(9) 0.0306(9) 0.0226(8) -0.0009(7) 0.0033(7) 0.0098(8)
F1 0.066(4) 0.157(8) 0.069(5) -0.001(5) -0.014(4) -0.062(5)
F2 0.103(5) 0.102(5) 0.020(3) 0.004(3) -0.009(3) -0.018(5)
F3 0.111(5) 0.035(3) 0.052(4) -0.018(3) 0.021(4) -0.015(3)
O1 0.049(3) 0.049(3) 0.020(3) -0.001(2) 0.010(2) 0.012(3)
O2 0.070(5) 0.066(5) 0.056(4) 0.022(3) 0.023(4) 0.050(4)
O3 0.037(3) 0.031(3) 0.054(4) -0.003(3) 0.000(3) -0.008(3)
C1 0.055(5) 0.064(6) 0.031(4) -0.002(4) -0.003(4) -0.023(5)
C111 0.027(3) 0.021(3) 0.020(3) 0.005(3) 0.002(3) -0.001(3)
C112 0.025(3) 0.023(3) 0.025(4) -0.001(3) -0.001(3) 0.004(3)
C113 0.025(3) 0.032(4) 0.025(3) -0.005(3) -0.003(3) -0.001(3)
C114 0.050(5) 0.032(4) 0.022(4) -0.007(3) -0.008(3) -0.009(3)
C115 0.037(4) 0.031(4) 0.040(5) -0.006(3) -0.009(4) 0.013(3)
C116 0.029(4) 0.027(4) 0.035(4) -0.008(3) -0.012(3) 0.005(3)
C121 0.029(4) 0.018(3) 0.028(4) 0.001(3) -0.002(3) 0.001(3)
C122 0.060(5) 0.025(4) 0.031(4) 0.003(3) 0.014(4) -0.001(4)
C123 0.077(7) 0.042(5) 0.039(5) 0.004(4) 0.025(5) 0.005(5)
C124 0.060(6) 0.040(5) 0.025(4) -0.004(3) 0.011(4) 0.009(4)
C125 0.036(4) 0.035(4) 0.041(5) -0.010(3) -0.005(4) 0.002(4)
C126 0.025(3) 0.024(4) 0.035(4) -0.004(3) -0.001(3) -0.001(3)
C211 0.035(4) 0.024(4) 0.025(4) 0.001(3) 0.003(3) 0.001(3)
C212 0.035(4) 0.055(5) 0.029(4) -0.006(4) 0.004(4) 0.007(4)
C213 0.027(4) 0.068(6) 0.042(5) 0.006(4) -0.002(4) -0.001(4)
C214 0.035(4) 0.034(4) 0.050(5) 0.005(4) -0.011(4) -0.005(4)
C215 0.049(5) 0.033(4) 0.035(4) -0.001(3) -0.021(4) 0.002(4)
C216 0.038(4) 0.030(4) 0.030(4) 0.004(3) 0.001(3) 0.008(3)
C221 0.022(3) 0.024(3) 0.018(3) 0.003(3) 0.001(3) -0.007(3)
C222 0.055(5) 0.024(4) 0.048(5) -0.007(4) 0.017(4) -0.013(4)
C223 0.044(5) 0.049(5) 0.054(5) -0.027(4) 0.026(4) -0.016(4)
C224 0.025(4) 0.058(5) 0.028(4) -0.005(4) -0.004(3) 0.000(4)
C225 0.028(4) 0.046(5) 0.033(4) 0.018(4) 0.000(3) 0.006(3)
C46 0.028(3) 0.023(3) 0.034(4) 0.002(3) -0.007(3) 0.005(3)
C311 0.033(4) 0.022(3) 0.022(3) 0.004(3) -0.008(3) -0.001(3)
C312 0.030(4) 0.025(4) 0.036(4) 0.004(3) -0.007(3) -0.004(3)
C313 0.047(5) 0.036(4) 0.021(4) 0.008(3) -0.016(4) -0.006(4)
C314 0.061(5) 0.031(4) 0.022(4) -0.005(3) -0.006(4) -0.009(4)
C315 0.046(5) 0.023(4) 0.028(4) 0.003(3) 0.009(3) -0.003(3)
C316 0.029(4) 0.027(4) 0.024(4) 0.003(3) -0.005(3) 0.004(3)
C321 0.019(3) 0.025(3) 0.029(4) 0.001(3) -0.002(3) -0.006(3)
C322 0.036(4) 0.024(4) 0.028(4) 0.004(3) -0.008(3) -0.006(3)
C323 0.037(4) 0.024(4) 0.031(4) 0.004(3) -0.002(3) -0.001(3)
C324 0.022(3) 0.032(4) 0.033(4) 0.011(3) -0.008(3) -0.005(3)
C325 0.033(4) 0.033(4) 0.020(3) 0.005(3) -0.001(3) -0.002(3)
C326 0.026(3) 0.031(4) 0.020(3) 0.002(3) 0.001(3) -0.002(3)

loop_
_atom_type_symbol
_atom_type_description
_atom_type_scat_dispersion_real
_atom_type_scat_dispersion_imag
_atom_type_scat_source
C C 0.0033 0.0016 'International Tables Vol C Tables 4.2.6.8 and 6.1.1.4'
H H 0.0000 0.0000 'International Tables Vol C Tables 4.2.6.8 and 6.1.1.4'
O O 0.0106 0.0060 'International Tables Vol C Tables 4.2.6.8 and 6.1.1.4'
F F 0.0171 0.0103 'International Tables Vol C Tables 4.2.6.8 and 6.1.1.4'
S S 0.1246 0.1234 'International Tables Vol C Tables 4.2.6.8 and 6.1.1.4'
Ag Ag -0.8971 1.1015 'International Tables Vol C Tables 4.2.6.8 and 6.1.1.4'
Te Te -0.5308 1.6751 'International Tables Vol C Tables 4.2.6.8 and 6.1.1.4'

loop_
_geom_angle_atom_site_label_1
_geom_angle_atom_site_label_2
_geom_angle_atom_site_label_3
_geom_angle
Te2 Ag1 Te1 122.65(2)
Te2 Ag1 Te3 118.35(2)
Te1 Ag1 Te3 114.72(2)
C111 Te1 C121 97.4(3)
C111 Te1 Ag1 99.48(18)
C121 Te1 Ag1 92.84(19)
C221 Te2 C211 98.7(3)
C221 Te2 Ag1 107.15(19)
C211 Te2 Ag1 99.3(2)
C311 Te3 C321 98.8(3)
C311 Te3 Ag1 95.6(2)
C321 Te3 Ag1 97.86(19)
O2 S1 O3 114.9(5)
O2 S1 O1 114.8(4)
O3 S1 O1 115.2(4)
O2 S1 C1 104.2(5)
O3 S1 C1 102.8(4)
O1 S1 C1 102.6(4)
F3 C1 F1 108.5(9)
F3 C1 F2 107.3(9)
F1 C1 F2 106.2(9)
F3 C1 S1 113.4(7)
F1 C1 S1 111.1(8)
F2 C1 S1 110.0(7)
C116 C111 C112 120.3(7)
C116 C111 Te1 119.0(5)
C112 C111 Te1 120.7(5)
C113 C112 C111 120.1(7)
C113 C112 H11 120.0
C111 C112 H11 120.0
C112 C113 C114 120.6(7)
C112 C113 H113 119.7
C114 C113 H113 119.7
C115 C114 C113 119.5(8)
C115 C114 H114 120.2
C113 C114 H114 120.2
C114 C115 C116 120.4(8)
C114 C115 H115 119.8
C116 C115 H115 119.8
C111 C116 C115 119.1(7)
C111 C116 H116 120.5
C115 C116 H116 120.5
C122 C121 C126 121.6(7)
C122 C121 Te1 121.9(6)
C126 C121 Te1 116.5(5)
C121 C122 C123 118.8(8)
C121 C122 H122 120.6
C123 C122 H122 120.6
C122 C123 C124 121.5(9)
C122 C123 H123 119.2
C124 C123 H123 119.2
C125 C124 C123 118.9(8)
C125 C124 H124 120.5
C123 C124 H124 120.5
C124 C125 C126 120.2(8)
C124 C125 H125 119.9
C126 C125 H125 119.9
C121 C126 C125 118.9(8)
C121 C126 H126 120.6
C125 C126 H126 120.6
C212 C211 C216 121.0(8)
C212 C211 Te2 117.3(6)
C216 C211 Te2 121.8(6)
C211 C212 C213 120.3(8)
C211 C212 H212 119.8
C213 C212 H212 119.8
C212 C213 C214 119.6(8)
C212 C213 H213 120.2
C214 C213 H213 120.2
C215 C214 C213 120.7(8)
C215 C214 H214 119.7
C213 C214 H214 119.7
C214 C215 C216 120.7(8)
C214 C215 H215 119.7
C216 C215 H215 119.7
C211 C216 C215 117.8(8)
C211 C216 H216 121.1
C215 C216 H216 121.1
C222 C221 C46 119.0(7)
C222 C221 Te2 123.5(5)
C46 C221 Te2 117.5(5)
C221 C222 C223 120.5(8)
C221 C222 H222 119.8
C223 C222 H222 119.8
C222 C223 C224 120.3(8)
C222 C223 H223 119.9
C224 C223 H223 119.9
C225 C224 C223 119.4(8)
C225 C224 H224 120.3
C223 C224 H224 120.3
C46 C225 C224 121.1(8)
C46 C225 H225 119.4
C224 C225 H225 119.4
C225 C46 C221 119.7(7)
C225 C46 H226 120.2
C221 C46 H226 120.2
C316 C311 C312 120.0(7)
C316 C311 Te3 121.7(5)
C312 C311 Te3 118.3(6)
C313 C312 C311 120.1(8)
C313 C312 H312 119.9
C311 C312 H312 119.9
C314 C313 C312 120.0(7)
C314 C313 H313 120.0
C312 C313 H313 120.0
C313 C314 C315 120.6(7)
C313 C314 H314 119.7
C315 C314 H314 119.7
C316 C315 C314 120.0(8)
C316 C315 H315 120.0
C314 C315 H315 120.0
C311 C316 C315 119.3(7)
C311 C316 H316 120.4
C315 C316 H316 120.4
C322 C321 C326 120.6(7)
C322 C321 Te3 121.3(5)
C326 C321 Te3 118.1(5)
C323 C322 C321 120.2(7)
C323 C322 H322 119.9
C321 C322 H322 119.9
C322 C323 C324 119.4(7)
C322 C323 H323 120.3
C324 C323 H323 120.3
C325 C324 C323 120.4(7)
C325 C324 H324 119.8
C323 C324 H324 119.8
C324 C325 C326 120.1(7)
C324 C325 H325 119.9
C326 C325 H325 119.9
C321 C326 C325 119.3(7)
C321 C326 H326 120.3
C325 C326 H326 120.3

loop_
_geom_bond_atom_site_label_1
_geom_bond_atom_site_label_2
_geom_bond_distance
Ag1 Te2 2.7333(8)
Ag1 Te1 2.7433(8)
Ag1 Te3 2.7432(8)
Te1 C111 2.132(7)
Te1 C121 2.143(7)
Te2 C221 2.117(7)
Te2 C211 2.125(8)
Te3 C311 2.124(7)
Te3 C321 2.127(7)
S1 O2 1.414(7)
S1 O3 1.435(6)
S1 O1 1.444(6)
S1 C1 1.811(10)
F1 C1 1.337(12)
F2 C1 1.331(11)
F3 C1 1.295(13)
C111 C116 1.390(10)
C111 C112 1.384(10)
C112 C113 1.368(10)
C112 H11 0.9500
C113 C114 1.394(11)
C113 H113 0.9500
C114 C115 1.375(12)
C114 H114 0.9500
C115 C116 1.399(11)
C115 H115 0.9500
C116 H116 0.9500
C121 C122 1.363(11)
C121 C126 1.377(10)
C122 C123 1.370(12)
C122 H122 0.9500
C123 C124 1.378(13)
C123 H123 0.9500
C124 C125 1.381(13)
C124 H124 0.9500
C125 C126 1.389(11)
C125 H125 0.9500
C126 H126 0.9500
C211 C212 1.377(11)
C211 C216 1.384(11)
C212 C213 1.405(12)
C212 H212 0.9500
C213 C214 1.366(13)
C213 H213 0.9500
C214 C215 1.372(13)
C214 H214 0.9500
C215 C216 1.430(12)
C215 H215 0.9500
C216 H216 0.9500
C221 C222 1.371(11)
C221 C46 1.411(10)
C222 C223 1.381(12)
C222 H222 0.9500
C223 C224 1.382(13)
C223 H223 0.9500
C224 C225 1.371(13)
C224 H224 0.9500
C225 C46 1.365(12)
C225 H225 0.9500
C46 H226 0.9500
C311 C316 1.389(10)
C311 C312 1.396(10)
C312 C313 1.383(11)
C312 H312 0.9500
C313 C314 1.368(13)
C313 H313 0.9500
C314 C315 1.392(12)
C314 H314 0.9500
C315 C316 1.394(11)
C315 H315 0.9500
C316 H316 0.9500
C321 C322 1.391(11)
C321 C326 1.400(10)
C322 C323 1.389(11)
C322 H322 0.9500
C323 C324 1.410(11)
C323 H323 0.9500
C324 C325 1.386(11)
C324 H324 0.9500
C325 C326 1.399(10)
C325 H325 0.9500
C326 H326 0.9500

loop_
_geom_torsion_atom_site_label_1
_geom_torsion_atom_site_label_2
_geom_torsion_atom_site_label_3
_geom_torsion_atom_site_label_4
_geom_torsion
Te2 Ag1 Te1 C111 -14.95(19)
Te3 Ag1 Te1 C111 -171.28(19)
Te2 Ag1 Te1 C121 83.05(19)
Te3 Ag1 Te1 C121 -73.28(19)
Te1 Ag1 Te2 C221 -76.26(19)
Te3 Ag1 Te2 C221 79.26(19)
Te1 Ag1 Te2 C211 -178.4(2)
Te3 Ag1 Te2 C211 -22.9(2)
Te2 Ag1 Te3 C311 -58.50(19)
Te1 Ag1 Te3 C311 98.92(19)
Te2 Ag1 Te3 C321 -158.2(2)
Te1 Ag1 Te3 C321 -0.8(2)
O2 S1 C1 F3 -179.9(7)
O3 S1 C1 F3 59.9(7)
O1 S1 C1 F3 -60.0(7)
O2 S1 C1 F1 -57.4(9)
O3 S1 C1 F1 -177.6(8)
O1 S1 C1 F1 62.6(9)
O2 S1 C1 F2 59.9(9)
O3 S1 C1 F2 -60.3(9)
O1 S1 C1 F2 179.8(8)
C121 Te1 C111 C116 -121.0(6)
Ag1 Te1 C111 C116 -26.9(6)
C121 Te1 C111 C112 60.4(6)
Ag1 Te1 C111 C112 154.5(6)
C116 C111 C112 C113 2.4(11)
Te1 C111 C112 C113 -179.0(5)
C111 C112 C113 C114 -0.6(11)
C112 C113 C114 C115 -1.5(12)
C113 C114 C115 C116 1.8(13)
C112 C111 C116 C115 -2.0(11)
Te1 C111 C116 C115 179.4(6)
C114 C115 C116 C111 0.0(12)
C111 Te1 C121 C122 22.8(7)
Ag1 Te1 C121 C122 -77.2(7)
C111 Te1 C121 C126 -159.4(6)
Ag1 Te1 C121 C126 100.6(6)
C126 C121 C122 C123 -1.7(13)
Te1 C121 C122 C123 176.0(8)
C121 C122 C123 C124 -0.7(16)
C122 C123 C124 C125 2.6(17)
C123 C124 C125 C126 -2.0(14)
C122 C121 C126 C125 2.2(12)
Te1 C121 C126 C125 -175.6(6)
C124 C125 C126 C121 -0.3(12)
C221 Te2 C211 C212 170.9(6)
Ag1 Te2 C211 C212 -80.0(6)
C221 Te2 C211 C216 -9.4(7)
Ag1 Te2 C211 C216 99.7(6)
C216 C211 C212 C213 0.1(13)
Te2 C211 C212 C213 179.9(7)
C211 C212 C213 C214 0.0(15)
C212 C213 C214 C215 -0.4(15)
C213 C214 C215 C216 0.8(14)
C212 C211 C216 C215 0.2(12)
Te2 C211 C216 C215 -179.5(6)
C214 C215 C216 C211 -0.7(13)
C211 Te2 C221 C222 80.3(7)
Ag1 Te2 C221 C222 -22.3(7)
C211 Te2 C221 C46 -98.6(6)
Ag1 Te2 C221 C46 158.8(5)
C46 C221 C222 C223 -0.6(13)
Te2 C221 C222 C223 -179.4(7)
C221 C222 C223 C224 0.4(15)
C222 C223 C224 C225 -0.2(14)
C223 C224 C225 C46 0.1(12)
C224 C225 C46 C221 -0.3(12)
C222 C221 C46 C225 0.5(11)
Te2 C221 C46 C225 179.4(6)
C321 Te3 C311 C316 27.4(6)
Ag1 Te3 C311 C316 -71.4(6)
C321 Te3 C311 C312 -154.7(6)
Ag1 Te3 C311 C312 106.4(5)
C316 C311 C312 C313 -1.2(11)
Te3 C311 C312 C313 -179.1(6)
C311 C312 C313 C314 -1.6(12)
C312 C313 C314 C315 3.1(12)
C313 C314 C315 C316 -1.9(12)
C312 C311 C316 C315 2.4(11)
Te3 C311 C316 C315 -179.8(5)
C314 C315 C316 C311 -0.9(11)
C311 Te3 C321 C322 36.6(6)
Ag1 Te3 C321 C322 133.5(6)
C311 Te3 C321 C326 -143.5(6)
Ag1 Te3 C321 C326 -46.5(6)
C326 C321 C322 C323 1.2(11)
Te3 C321 C322 C323 -178.8(6)
C321 C322 C323 C324 0.2(11)
C322 C323 C324 C325 -1.2(11)
C323 C324 C325 C326 0.7(11)
C322 C321 C326 C325 -1.7(11)
Te3 C321 C326 C325 178.4(5)
C324 C325 C326 C321 0.7(11)
